data_1502191
loop_
_publ_author_name
'Zhou, Ying'
'Jung, Ji Young'
'Jeon, Hye Ryeong'
'Kim, Youngmee'
'Kim, Sung-Jin'
'Yoon, Juyoung'

_publ_section_title
;
 A novel supermolecular tetrameric vanadate-selective colorimetric and
 &quot;off-on&quot; sensor with pyrene ligand.
;
_journal_issue 10
_journal_name_full 'Organic letters'
_journal_page_first 2742
_journal_page_last 2745
_journal_paper_doi 10.1021/ol200846a
_journal_volume 13
_journal_year 2011
_chemical_formula_sum 'C60 H42 N4 O4.5'
_chemical_formula_weight 890.98
_chemical_name_systematic
; 
 ? 
;
_space_group_IT_number 148
_symmetry_cell_setting rhombohedral
_symmetry_space_group_name_Hall '-R 3'
_symmetry_space_group_name_H-M 'R -3 :H'
_atom_sites_solution_hydrogens geom
_atom_sites_solution_primary direct
_atom_sites_solution_secondary difmap
_audit_creation_method SHELXL-97
_cell_angle_alpha 90.00
_cell_angle_beta 90.00
_cell_angle_gamma 120.00
_cell_formula_units_Z 6
_cell_length_a 15.600(2)
_cell_length_b 15.600(2)
_cell_length_c 33.184(7)
_cell_measurement_reflns_used 857
_cell_measurement_temperature 293(2)
_cell_measurement_theta_max 15.16
_cell_measurement_theta_min 2.61
_cell_volume 6993.7(19)
_computing_cell_refinement 'Bruker SMART'
_computing_data_collection 'Bruker SMART'
_computing_data_reduction 'Bruker SAINT'
_computing_molecular_graphics 'Bruker SHELXTL'
_computing_publication_material 'Bruker SHELXTL'
_computing_structure_refinement 'SHELXL-97 (Sheldrick, 1997)'
_computing_structure_solution 'SHELXS-97 (Sheldrick, 1990)'
_diffrn_ambient_temperature 293(2)
_diffrn_measured_fraction_theta_full 1.000
_diffrn_measured_fraction_theta_max 1.000
_diffrn_measurement_device_type 'CCD area detector'
_diffrn_measurement_method 'phi and omega scans'
_diffrn_radiation_monochromator graphite
_diffrn_radiation_source 'fine-focus sealed tube'
_diffrn_radiation_type MoK\a
_diffrn_radiation_wavelength 0.71073
_diffrn_reflns_av_R_equivalents 0.0482
_diffrn_reflns_av_sigmaI/netI 0.0815
_diffrn_reflns_limit_h_max 19
_diffrn_reflns_limit_h_min -18
_diffrn_reflns_limit_k_max 9
_diffrn_reflns_limit_k_min -19
_diffrn_reflns_limit_l_max 40
_diffrn_reflns_limit_l_min -40
_diffrn_reflns_number 13247
_diffrn_reflns_theta_full 26.00
_diffrn_reflns_theta_max 26.00
_diffrn_reflns_theta_min 1.63
_exptl_absorpt_coefficient_mu 0.081
_exptl_absorpt_correction_T_max 0.998
_exptl_absorpt_correction_T_min 0.986
_exptl_absorpt_correction_type multi-scan
_exptl_absorpt_process_details '(SADABS;Bruker, 1997)'
_exptl_crystal_colour red-orange
_exptl_crystal_density_diffrn 1.269
_exptl_crystal_density_method 'not measured'
_exptl_crystal_description plate
_exptl_crystal_F_000 2796
_exptl_crystal_size_max 0.25
_exptl_crystal_size_mid 0.15
_exptl_crystal_size_min 0.03
_refine_diff_density_max 0.849
_refine_diff_density_min -0.221
_refine_diff_density_rms 0.080
_refine_ls_extinction_method none
_refine_ls_goodness_of_fit_ref 1.066
_refine_ls_hydrogen_treatment mixed
_refine_ls_matrix_type full
_refine_ls_number_parameters 228
_refine_ls_number_reflns 3062
_refine_ls_number_restraints 7
_refine_ls_restrained_S_all 1.067
_refine_ls_R_factor_all 0.2020
_refine_ls_R_factor_gt 0.1018
_refine_ls_shift/su_max 0.000
_refine_ls_shift/su_mean 0.000
_refine_ls_structure_factor_coef Fsqd
_refine_ls_weighting_details 'calc w=1/[\s^2^(Fo^2^)+(0.2000P)^2^+0.0000P] where P=(Fo^2^+2Fc^2^)/3'
_refine_ls_weighting_scheme calc
_refine_ls_wR_factor_gt 0.3049
_refine_ls_wR_factor_ref 0.3796
_reflns_number_gt 2174
_reflns_number_total 3062
_reflns_threshold_expression >2sigma(I)
_cod_data_source_file ol200846a_si_002.cif
_cod_data_source_block yk992sadr-3
_cod_depositor_comments
;
The following automatic conversions were performed:

'_symmetry_cell_setting' value 'Rhombohedral' changed to
'rhombohedral' according to
/home/saulius/struct/CIF-dictionaries/cif_core.dic dictionary named
'cif_core.dic' version 2.4.1 from 2010-06-29.

Automatic conversion script
Id: cif_fix_values 1715 2011-07-08 13:25:40Z adriana 
;
_cod_original_cell_volume 6994(2)
_cod_original_sg_symbol_H-M R-3
_cod_original_formula_sum 'C60 H42 N4 O4.50'
_cod_database_code 1502191

loop_
_symmetry_equiv_pos_as_xyz
'x, y, z'
'-y, x-y, z'
'-x+y, -x, z'
'x+2/3, y+1/3, z+1/3'
'-y+2/3, x-y+1/3, z+1/3'
'-x+y+2/3, -x+1/3, z+1/3'
'x+1/3, y+2/3, z+2/3'
'-y+1/3, x-y+2/3, z+2/3'
'-x+y+1/3, -x+2/3, z+2/3'
'-x, -y, -z'
'y, -x+y, -z'
'x-y, x, -z'
'-x+2/3, -y+1/3, -z+1/3'
'y+2/3, -x+y+1/3, -z+1/3'
'x-y+2/3, x+1/3, -z+1/3'
'-x+1/3, -y+2/3, -z+2/3'
'y+1/3, -x+y+2/3, -z+2/3'
'x-y+1/3, x+2/3, -z+2/3'

loop_
_atom_site_label
_atom_site_type_symbol
_atom_site_fract_x
_atom_site_fract_y
_atom_site_fract_z
_atom_site_U_iso_or_equiv
_atom_site_adp_type
_atom_site_occupancy
_atom_site_symmetry_multiplicity
_atom_site_calc_flag
_atom_site_refinement_flags
C1 C 0.6844(4) 0.4308(4) -0.04876(16) 0.1140(17) Uani 1 1 d .
H1A H 0.6477 0.4250 -0.0732 0.106(14) Uiso 1 1 calc R
H1B H 0.7543 0.4733 -0.0546 0.135(19) Uiso 1 1 calc R
C2 C 0.6539(5) 0.4780(4) -0.01621(17) 0.1158(17) Uani 1 1 d .
H2A H 0.6469 0.5314 -0.0276 0.15(2) Uiso 1 1 calc R
H2B H 0.5906 0.4293 -0.0050 0.105(15) Uiso 1 1 calc R
C3 C 0.7020(4) 0.4880(3) 0.0507(2) 0.1011(16) Uani 1 1 d .
H3 H 0.6357 0.4421 0.0554 0.097(13) Uiso 1 1 calc R
C4 C 0.7690(3) 0.5230(3) 0.08548(19) 0.0933(14) Uani 1 1 d .
C5 C 0.8705(4) 0.5952(3) 0.0787(2) 0.1040(16) Uani 1 1 d .
C6 C 0.9338(4) 0.6342(3) 0.1116(2) 0.1008(15) Uani 1 1 d .
C7 C 0.8993(3) 0.6013(3) 0.15003(19) 0.0958(15) Uani 1 1 d .
C8 C 0.7964(3) 0.5273(3) 0.15631(18) 0.0921(14) Uani 1 1 d .
C9 C 0.7366(4) 0.4925(3) 0.12389(18) 0.0921(14) Uani 1 1 d .
H9 H 0.6703 0.4457 0.1279 0.114(15) Uiso 1 1 calc R
C10 C 1.0352(4) 0.7094(4) 0.1068(3) 0.123(2) Uani 1 1 d .
H10 H 1.0604 0.7307 0.0811 0.099(17) Uiso 1 1 calc R
C11 C 1.0942(5) 0.7495(4) 0.1386(3) 0.140(2) Uani 1 1 d .
H11 H 1.1589 0.8002 0.1344 0.135(18) Uiso 1 1 calc R
C12 C 1.0623(5) 0.7179(4) 0.1779(3) 0.120(2) Uani 1 1 d .
C13 C 0.9624(4) 0.6417(4) 0.1836(2) 0.1125(18) Uani 1 1 d .
C14 C 0.9263(5) 0.6079(4) 0.2235(3) 0.124(2) Uani 1 1 d .
C15 C 0.8245(5) 0.5315(4) 0.2296(2) 0.1237(19) Uani 1 1 d .
H15 H 0.8010 0.5064 0.2552 0.097(17) Uiso 1 1 calc R
C16 C 0.7632(4) 0.4968(4) 0.1963(2) 0.1121(17) Uani 1 1 d .
H16 H 0.6966 0.4510 0.2003 0.114(16) Uiso 1 1 calc R
C17 C 1.1214(6) 0.7580(6) 0.2129(4) 0.158(3) Uani 1 1 d .
H17 H 1.1863 0.8093 0.2099 0.18(3) Uiso 1 1 calc R
C18 C 1.0869(7) 0.7245(7) 0.2511(3) 0.163(3) Uani 1 1 d .
H18 H 1.1285 0.7522 0.2731 0.14(2) Uiso 1 1 calc R
C19 C 0.9917(7) 0.6505(5) 0.2565(2) 0.138(2) Uani 1 1 d .
H19 H 0.9693 0.6274 0.2824 0.063(13) Uiso 1 1 calc R
N1 N 0.6667 0.3333 -0.03711(18) 0.0946(18) Uani 1 3 d S
N2 N 0.7280(3) 0.5159(3) 0.01495(16) 0.1139(15) Uani 1 1 d .
O1 O 0.9049(3) 0.6278(3) 0.04158(15) 0.1294(14) Uani 1 1 d D
H1 H 0.851(3) 0.611(5) 0.0231(14) 0.16(2) Uiso 1 1 d D
C1S C 0.272(4) 0.703(4) 0.1671(8) 0.203(5) Uani 1 1 d .
O1S O 0.7727(11) 0.5136(10) 0.3416(4) 0.242(5) Uani 0.50 1 d PU

loop_
_atom_site_aniso_label
_atom_site_aniso_U_11
_atom_site_aniso_U_22
_atom_site_aniso_U_33
_atom_site_aniso_U_23
_atom_site_aniso_U_13
_atom_site_aniso_U_12
C1 0.120(5) 0.108(4) 0.113(4) 0.016(3) -0.011(3) 0.056(4)
C2 0.113(5) 0.099(4) 0.138(5) -0.006(3) -0.020(4) 0.056(4)
C3 0.078(4) 0.065(3) 0.162(5) -0.012(3) -0.016(3) 0.036(3)
C4 0.070(3) 0.052(2) 0.152(5) -0.014(3) -0.012(3) 0.027(2)
C5 0.083(3) 0.067(3) 0.164(5) -0.008(3) -0.010(4) 0.039(3)
C6 0.078(3) 0.061(3) 0.158(5) -0.004(3) -0.015(3) 0.031(3)
C7 0.079(3) 0.055(3) 0.157(5) -0.023(3) -0.033(3) 0.037(2)
C8 0.085(3) 0.057(3) 0.136(4) -0.008(3) -0.006(3) 0.037(3)
C9 0.068(3) 0.059(3) 0.139(4) -0.008(3) -0.012(3) 0.024(2)
C10 0.079(4) 0.074(3) 0.199(7) -0.001(4) -0.015(4) 0.026(3)
C11 0.087(4) 0.075(4) 0.235(8) 0.005(5) -0.027(5) 0.024(3)
C12 0.088(4) 0.071(3) 0.199(6) -0.024(4) -0.046(5) 0.038(3)
C13 0.106(4) 0.071(3) 0.178(6) -0.023(4) -0.034(4) 0.057(3)
C14 0.127(5) 0.092(4) 0.176(6) -0.050(4) -0.053(5) 0.074(4)
C15 0.127(5) 0.089(4) 0.159(6) -0.019(4) -0.014(5) 0.057(4)
C16 0.092(4) 0.072(3) 0.169(6) -0.021(3) -0.007(4) 0.039(3)
C17 0.104(6) 0.103(5) 0.274(10) -0.054(6) -0.064(7) 0.056(5)
C18 0.145(8) 0.141(7) 0.238(10) -0.081(7) -0.097(8) 0.098(7)
C19 0.164(7) 0.122(5) 0.156(7) -0.036(5) -0.056(6) 0.093(5)
N1 0.095(3) 0.095(3) 0.094(4) 0.000 0.000 0.0474(14)
N2 0.114(4) 0.092(3) 0.139(4) -0.008(3) -0.008(3) 0.054(3)
O1 0.102(3) 0.107(3) 0.155(4) 0.006(2) 0.005(3) 0.034(2)
C1S 0.23(2) 0.253(14) 0.207(6) -0.077(5) -0.069(7) 0.180(12)
O1S 0.241(5) 0.245(6) 0.238(5) 0.001(2) 0.005(2) 0.120(3)

loop_
_atom_type_symbol
_atom_type_description
_atom_type_scat_dispersion_real
_atom_type_scat_dispersion_imag
_atom_type_scat_source
C C 0.0033 0.0016 'International Tables Vol C Tables 4.2.6.8 and 6.1.1.4'
H H 0.0000 0.0000 'International Tables Vol C Tables 4.2.6.8 and 6.1.1.4'
N N 0.0061 0.0033 'International Tables Vol C Tables 4.2.6.8 and 6.1.1.4'
O O 0.0106 0.0060 'International Tables Vol C Tables 4.2.6.8 and 6.1.1.4'

loop_
_geom_angle_atom_site_label_1
_geom_angle_atom_site_label_2
_geom_angle_atom_site_label_3
_geom_angle
_geom_angle_site_symmetry_1
_geom_angle_site_symmetry_3
N1 C1 C2 112.1(5) . .
N1 C1 H1A 109.2 . .
C2 C1 H1A 109.2 . .
N1 C1 H1B 109.2 . .
C2 C1 H1B 109.2 . .
H1A C1 H1B 107.9 . .
N2 C2 C1 109.3(5) . .
N2 C2 H2A 109.8 . .
C1 C2 H2A 109.8 . .
N2 C2 H2B 109.8 . .
C1 C2 H2B 109.8 . .
H2A C2 H2B 108.3 . .
N2 C3 C4 124.5(5) . .
N2 C3 H3 117.8 . .
C4 C3 H3 117.8 . .
C9 C4 C5 119.5(5) . .
C9 C4 C3 122.3(5) . .
C5 C4 C3 118.1(6) . .
O1 C5 C6 119.6(5) . .
O1 C5 C4 121.4(5) . .
C6 C5 C4 119.0(6) . .
C7 C6 C5 120.2(5) . .
C7 C6 C10 118.2(6) . .
C5 C6 C10 121.6(7) . .
C6 C7 C13 120.7(5) . .
C6 C7 C8 120.0(5) . .
C13 C7 C8 119.3(6) . .
C9 C8 C16 123.3(5) . .
C9 C8 C7 118.3(6) . .
C16 C8 C7 118.4(5) . .
C8 C9 C4 122.9(5) . .
C8 C9 H9 118.5 . .
C4 C9 H9 118.5 . .
C11 C10 C6 121.2(7) . .
C11 C10 H10 119.4 . .
C6 C10 H10 119.4 . .
C10 C11 C12 122.3(6) . .
C10 C11 H11 118.9 . .
C12 C11 H11 118.9 . .
C11 C12 C17 124.9(8) . .
C11 C12 C13 117.9(6) . .
C17 C12 C13 117.2(8) . .
C7 C13 C12 119.7(7) . .
C7 C13 C14 120.5(6) . .
C12 C13 C14 119.8(6) . .
C19 C14 C13 119.0(7) . .
C19 C14 C15 120.9(9) . .
C13 C14 C15 120.1(6) . .
C16 C15 C14 118.0(7) . .
C16 C15 H15 121.0 . .
C14 C15 H15 121.0 . .
C15 C16 C8 123.5(6) . .
C15 C16 H16 118.3 . .
C8 C16 H16 118.3 . .
C18 C17 C12 122.9(9) . .
C18 C17 H17 118.6 . .
C12 C17 H17 118.6 . .
C19 C18 C17 120.0(8) . .
C19 C18 H18 120.0 . .
C17 C18 H18 120.0 . .
C18 C19 C14 121.2(9) . .
C18 C19 H19 119.4 . .
C14 C19 H19 119.4 . .
C1 N1 C1 113.2(3) . 2_655
C1 N1 C1 113.2(3) . 3_665
C1 N1 C1 113.2(3) 2_655 3_665
C3 N2 C2 118.8(5) . .
C5 O1 H1 111(4) . .
C1S C1S C1S 119.96(19) 14_455 15

loop_
_geom_bond_atom_site_label_1
_geom_bond_atom_site_label_2
_geom_bond_distance
_geom_bond_site_symmetry_2
C1 N1 1.455(5) .
C1 C2 1.511(7) .
C1 H1A 0.9700 .
C1 H1B 0.9700 .
C2 N2 1.439(6) .
C2 H2A 0.9700 .
C2 H2B 0.9700 .
C3 N2 1.259(6) .
C3 C4 1.467(6) .
C3 H3 0.9300 .
C4 C9 1.366(6) .
C4 C5 1.430(7) .
C5 O1 1.338(6) .
C5 C6 1.392(7) .
C6 C7 1.380(7) .
C6 C10 1.431(7) .
C7 C13 1.410(7) .
C7 C8 1.449(7) .
C8 C9 1.347(6) .
C8 C16 1.416(7) .
C9 H9 0.9300 .
C10 C11 1.332(8) .
C10 H10 0.9300 .
C11 C12 1.395(8) .
C11 H11 0.9300 .
C12 C17 1.418(10) .
C12 C13 1.424(8) .
C13 C14 1.430(8) .
C14 C19 1.417(8) .
C14 C15 1.446(8) .
C15 C16 1.384(7) .
C15 H15 0.9300 .
C16 H16 0.9300 .
C17 C18 1.373(10) .
C17 H17 0.9300 .
C18 C19 1.363(10) .
C18 H18 0.9300 .
C19 H19 0.9300 .
N1 C1 1.455(5) 2_655
N1 C1 1.455(5) 3_665
O1 H1 0.960(2) .
C1S C1S 1.33(10) 14_455
C1S C1S 1.33(8) 15

loop_
_geom_torsion_atom_site_label_1
_geom_torsion_atom_site_label_2
_geom_torsion_atom_site_label_3
_geom_torsion_atom_site_label_4
_geom_torsion
_geom_torsion_site_symmetry_4
N1 C1 C2 N2 77.3(6) .
N2 C3 C4 C9 178.2(4) .
N2 C3 C4 C5 1.4(7) .
C9 C4 C5 O1 -179.3(4) .
C3 C4 C5 O1 -2.5(6) .
C9 C4 C5 C6 -1.0(6) .
C3 C4 C5 C6 175.8(4) .
O1 C5 C6 C7 -179.9(4) .
C4 C5 C6 C7 1.7(6) .
O1 C5 C6 C10 0.7(7) .
C4 C5 C6 C10 -177.6(4) .
C5 C6 C7 C13 -178.7(4) .
C10 C6 C7 C13 0.6(6) .
C5 C6 C7 C8 -1.2(6) .
C10 C6 C7 C8 178.2(4) .
C6 C7 C8 C9 -0.1(6) .
C13 C7 C8 C9 177.5(4) .
C6 C7 C8 C16 -178.8(4) .
C13 C7 C8 C16 -1.2(5) .
C16 C8 C9 C4 179.4(4) .
C7 C8 C9 C4 0.8(6) .
C5 C4 C9 C8 -0.3(6) .
C3 C4 C9 C8 -176.9(4) .
C7 C6 C10 C11 -2.4(7) .
C5 C6 C10 C11 176.9(5) .
C6 C10 C11 C12 2.8(8) .
C10 C11 C12 C17 -179.6(5) .
C10 C11 C12 C13 -1.4(8) .
C6 C7 C13 C12 0.7(6) .
C8 C7 C13 C12 -176.9(4) .
C6 C7 C13 C14 179.6(4) .
C8 C7 C13 C14 2.0(6) .
C11 C12 C13 C7 -0.4(7) .
C17 C12 C13 C7 178.0(4) .
C11 C12 C13 C14 -179.3(5) .
C17 C12 C13 C14 -1.0(7) .
C7 C13 C14 C19 -179.8(4) .
C12 C13 C14 C19 -0.8(6) .
C7 C13 C14 C15 0.3(6) .
C12 C13 C14 C15 179.2(4) .
C19 C14 C15 C16 176.6(4) .
C13 C14 C15 C16 -3.4(7) .
C14 C15 C16 C8 4.4(7) .
C9 C8 C16 C15 179.3(4) .
C7 C8 C16 C15 -2.1(6) .
C11 C12 C17 C18 -179.9(6) .
C13 C12 C17 C18 2.0(9) .
C12 C17 C18 C19 -1.0(12) .
C17 C18 C19 C14 -1.0(10) .
C13 C14 C19 C18 1.9(8) .
C15 C14 C19 C18 -178.1(5) .
C2 C1 N1 C1 90.6(7) 2_655
C2 C1 N1 C1 -138.8(6) 3_665
C4 C3 N2 C2 -178.0(4) .
C1 C2 N2 C3 -124.8(5) .
